data_4122464
loop_
_publ_author_name
'Huynh, Mioy T.'
'Schilter, David'
'Hammes-Schiffer, Sharon'
'Rauchfuss, Thomas B.'

_publ_contact_author
; 
Danielle L. Gray 
University of Illinois 
School of Chemical Sciences, Box 59-1 
505 South Mathews Avenue 
Urbana, Illinois  61801 
USA 
;
_publ_section_title
;
 Protonation of nickel-iron hydrogenase models proceeds after
 isomerization at nickel.
;
_journal_issue 35
_journal_name_full 'Journal of the American Chemical Society'
_journal_page_first 12385
_journal_page_last 12395
_journal_paper_doi 10.1021/ja505783z
_journal_volume 136
_journal_year 2014
_chemical_formula_moiety 'C32 H30 Fe O3 P2 Pd S2'
_chemical_formula_sum 'C32 H30 Fe O3 P2 Pd S2'
_chemical_formula_weight 750.87
_chemical_name_systematic
; 
? 
;
_space_group_crystal_system triclinic
_space_group_IT_number 2
_space_group_name_Hall '-P 1'
_space_group_name_H-M_alt 'P -1'
_symmetry_space_group_name_Hall '-P 1'
_symmetry_space_group_name_H-M 'P -1'
_atom_sites_solution_hydrogens geom
_audit_creation_method SHELXL-2012
_audit_update_record
; 
? 
;
_cell_angle_alpha 104.6390(10)
_cell_angle_beta 106.7250(10)
_cell_angle_gamma 90.9840(10)
_cell_formula_units_Z 2
_cell_length_a 8.8996(8)
_cell_length_b 12.8830(11)
_cell_length_c 14.7781(13)
_cell_measurement_reflns_used 6798
_cell_measurement_temperature 168(2)
_cell_measurement_theta_max 27.02
_cell_measurement_theta_min 2.40
_cell_volume 1562.6(2)
_computing_cell_refinement 'SAINT V7.68A (Bruker, 2005)'
_computing_data_collection 'APEX2 V2010.11-3 (Bruker, 2010)'
_computing_data_reduction
; 
SAINT V7.68A, XPREP V2005/2, SADABS V2008/1, TWINABS V2008/2 
(Bruker, 2005 & 2008) 
;
_computing_molecular_graphics
; 
SHELXTL V6.12 (Bruker, 2005), CrystalMaker v2.1.3 (CrystalMaker, 1994) 
;
_computing_publication_material 'XCIF V6.12 (Bruker, 2005)'
_computing_structure_refinement 'SHELX-2012/9 (Sheldrick, 2012)'
_computing_structure_solution 'SHELX-2012/9 (Sheldrick, 2012)'
_diffrn_ambient_temperature 168(2)
_diffrn_measured_fraction_theta_full 0.997
_diffrn_measured_fraction_theta_max 0.981
_diffrn_measurement_device 'Siemens Platform/ApexII CCD'
_diffrn_measurement_method 'profile data from \w scans'
_diffrn_radiation_monochromator graphite
_diffrn_radiation_source 'normal-focus sealed tube'
_diffrn_radiation_type MoK\a
_diffrn_radiation_wavelength 0.71073
_diffrn_radiation_wavelength_id bm51xas
_diffrn_reflns_av_R_equivalents 0.0319
_diffrn_reflns_av_unetI/netI 0.0385
_diffrn_reflns_Laue_measured_fraction_full 0.997
_diffrn_reflns_Laue_measured_fraction_max 0.981
_diffrn_reflns_limit_h_max 11
_diffrn_reflns_limit_h_min -11
_diffrn_reflns_limit_k_max 16
_diffrn_reflns_limit_k_min -16
_diffrn_reflns_limit_l_max 18
_diffrn_reflns_limit_l_min -18
_diffrn_reflns_number 19155
_diffrn_reflns_point_group_measured_fraction_full 0.997
_diffrn_reflns_point_group_measured_fraction_max 0.981
_diffrn_reflns_theta_full 25.242
_diffrn_reflns_theta_max 27.112
_diffrn_reflns_theta_min 1.494
_exptl_absorpt_coefficient_mu 1.308
_exptl_absorpt_correction_T_max 0.9393
_exptl_absorpt_correction_T_min 0.7159
_exptl_absorpt_correction_type integration
_exptl_absorpt_process_details 'SHELXTL/XPREP V2005/2 (Bruker, 2005)'
_exptl_crystal_colour green
_exptl_crystal_density_diffrn 1.596
_exptl_crystal_density_method 'not measured'
_exptl_crystal_description plate
_exptl_crystal_F_000 760
_exptl_crystal_id bm51xas
_exptl_crystal_preparation
; 
The data crystal was mounted using oil (Parantone-N, Exxon) to a 
0.3 mm cryo-loop (Hampton Research) with the (1 2 0) scattering 
planes roughly normal to the spindle axis. 
;
_exptl_crystal_size_max 0.377
_exptl_crystal_size_mid 0.232
_exptl_crystal_size_min 0.058
_refine_diff_density_max 0.537
_refine_diff_density_min -0.634
_refine_diff_density_rms 0.078
_refine_ls_extinction_method none
_refine_ls_goodness_of_fit_ref 1.027
_refine_ls_hydrogen_treatment noref
_refine_ls_matrix_type full
_refine_ls_number_parameters 370
_refine_ls_number_reflns 6763
_refine_ls_number_restraints 0
_refine_ls_restrained_S_all 1.027
_refine_ls_R_factor_all 0.0381
_refine_ls_R_factor_gt 0.0285
_refine_ls_shift/su_max 0.001
_refine_ls_shift/su_mean 0.000
_refine_ls_structure_factor_coef Fsqd
_refine_ls_weighting_details
; 
 w=1/[\s^2^(Fo^2^)+(0.0315P)^2^+0.4918P] 
 where P=(Fo^2^+2Fc^2^)/3 
;
_refine_ls_weighting_scheme calc
_refine_ls_wR_factor_gt 0.0643
_refine_ls_wR_factor_ref 0.0684
_reflns_Friedel_coverage 0.000
_reflns_number_gt 5656
_reflns_number_total 6763
_reflns_threshold_expression 'I > 2\s(I)'
_cod_data_source_file ja505783z_si_002.cif
_cod_data_source_block (CO)3Fe(pdt)Pd(dppe)
_cod_depositor_comments 'Adding full bibliography for 4122464--4122465.cif.'
_cod_database_code 4122464
_shelx_space_group_comment
; 
The symmetry employed for this shelxl refinement is uniquely defined 
by the following loop, which should always be used as a source of 
symmetry information in preference to the above space-group names. 
They are only intended as comments. 
;
_shelx_estimated_absorpt_t_min 0.638
_shelx_estimated_absorpt_t_max 0.928
_shelxl_version_number 2012-9

loop_
_space_group_symop_operation_xyz
'x, y, z'
'-x, -y, -z'

loop_
_atom_site_label
_atom_site_type_symbol
_atom_site_fract_x
_atom_site_fract_y
_atom_site_fract_z
_atom_site_U_iso_or_equiv
_atom_site_adp_type
_atom_site_occupancy
_atom_site_site_symmetry_order
_atom_site_calc_flag
_atom_site_refinement_flags_posn
_atom_site_refinement_flags_adp
Pd1 Pd 0.08852(2) 0.27462(2) 0.72392(2) 0.01800(6) Uani 1 1 d . .
Fe1 Fe -0.15010(4) 0.17078(3) 0.73562(3) 0.02114(9) Uani 1 1 d . .
P1 P 0.28204(7) 0.27274(5) 0.86030(4) 0.01844(13) Uani 1 1 d . .
P2 P 0.26346(7) 0.37441(5) 0.68679(5) 0.01915(13) Uani 1 1 d . .
S1 S -0.05565(7) 0.09424(5) 0.60715(5) 0.02668(15) Uani 1 1 d . .
S2 S -0.17530(7) 0.32701(5) 0.68980(4) 0.02168(13) Uani 1 1 d . .
O1 O -0.0174(3) -0.00271(19) 0.82068(18) 0.0547(6) Uani 1 1 d . .
O2 O -0.4727(2) 0.07468(17) 0.62552(15) 0.0413(5) Uani 1 1 d . .
O3 O -0.1742(2) 0.29754(17) 0.92610(14) 0.0387(5) Uani 1 1 d . .
C1 C 0.2385(3) 0.3093(2) 0.97723(17) 0.0213(5) Uani 1 1 d . .
C2 C 0.2084(3) 0.4143(2) 1.01504(19) 0.0285(6) Uani 1 1 d . .
H2 H 0.2216 0.4681 0.9835 0.034 Uiso 1 1 calc R U
C3 C 0.1593(3) 0.4414(2) 1.0981(2) 0.0381(7) Uani 1 1 d . .
H3 H 0.1400 0.5137 1.1235 0.046 Uiso 1 1 calc R U
C4 C 0.1384(3) 0.3641(3) 1.1440(2) 0.0403(8) Uani 1 1 d . .
H4 H 0.1059 0.3829 1.2015 0.048 Uiso 1 1 calc R U
C5 C 0.1648(4) 0.2593(3) 1.1063(2) 0.0401(7) Uani 1 1 d . .
H5 H 0.1482 0.2055 1.1371 0.048 Uiso 1 1 calc R U
C6 C 0.2157(3) 0.2314(2) 1.02340(19) 0.0308(6) Uani 1 1 d . .
H6 H 0.2348 0.1590 0.9983 0.037 Uiso 1 1 calc R U
C7 C 0.3925(3) 0.15455(19) 0.86412(18) 0.0215(5) Uani 1 1 d . .
C8 C 0.5258(3) 0.1556(2) 0.94201(19) 0.0283(6) Uani 1 1 d . .
H8 H 0.5558 0.2167 0.9974 0.034 Uiso 1 1 calc R U
C9 C 0.6149(3) 0.0688(2) 0.9397(2) 0.0349(7) Uani 1 1 d . .
H9 H 0.7064 0.0707 0.9929 0.042 Uiso 1 1 calc R U
C10 C 0.5711(4) -0.0205(2) 0.8603(2) 0.0366(7) Uani 1 1 d . .
H10 H 0.6322 -0.0803 0.8590 0.044 Uiso 1 1 calc R U
C11 C 0.4390(4) -0.0235(2) 0.7826(2) 0.0347(7) Uani 1 1 d . .
H11 H 0.4097 -0.0853 0.7278 0.042 Uiso 1 1 calc R U
C12 C 0.3484(3) 0.0635(2) 0.78409(19) 0.0270(6) Uani 1 1 d . .
H12 H 0.2568 0.0609 0.7308 0.032 Uiso 1 1 calc R U
C13 C 0.4396(3) 0.3759(2) 0.87294(17) 0.0214(5) Uani 1 1 d . .
H13A H 0.4116 0.4488 0.9001 0.026 Uiso 1 1 calc R U
H13B H 0.5402 0.3643 0.9181 0.026 Uiso 1 1 calc R U
C14 C 0.4569(3) 0.3659(2) 0.77109(18) 0.0223(5) Uani 1 1 d . .
H14A H 0.4967 0.2961 0.7474 0.027 Uiso 1 1 calc R U
H14B H 0.5332 0.4245 0.7743 0.027 Uiso 1 1 calc R U
C15 C 0.2894(3) 0.3337(2) 0.56475(17) 0.0211(5) Uani 1 1 d . .
C16 C 0.2663(3) 0.2244(2) 0.51572(19) 0.0265(6) Uani 1 1 d . .
H16 H 0.2338 0.1737 0.5449 0.032 Uiso 1 1 calc R U
C17 C 0.2904(3) 0.1889(2) 0.4245(2) 0.0328(6) Uani 1 1 d . .
H17 H 0.2763 0.1140 0.3923 0.039 Uiso 1 1 calc R U
C18 C 0.3345(3) 0.2616(2) 0.38044(19) 0.0316(6) Uani 1 1 d . .
H18 H 0.3515 0.2369 0.3183 0.038 Uiso 1 1 calc R U
C19 C 0.3540(3) 0.3713(2) 0.42725(19) 0.0300(6) Uani 1 1 d . .
H19 H 0.3823 0.4217 0.3965 0.036 Uiso 1 1 calc R U
C20 C 0.3320(3) 0.4072(2) 0.51926(18) 0.0254(6) Uani 1 1 d . .
H20 H 0.3462 0.4821 0.5513 0.031 Uiso 1 1 calc R U
C21 C 0.2418(3) 0.5184(2) 0.70824(18) 0.0231(5) Uani 1 1 d . .
C22 C 0.3604(4) 0.5986(2) 0.7699(2) 0.0354(7) Uani 1 1 d . .
H22 H 0.4610 0.5793 0.8009 0.042 Uiso 1 1 calc R U
C23 C 0.3324(4) 0.7061(2) 0.7863(2) 0.0449(8) Uani 1 1 d . .
H23 H 0.4134 0.7600 0.8294 0.054 Uiso 1 1 calc R U
C24 C 0.1882(4) 0.7357(2) 0.7406(2) 0.0429(8) Uani 1 1 d . .
H24 H 0.1691 0.8095 0.7530 0.051 Uiso 1 1 calc R U
C25 C 0.0715(4) 0.6574(2) 0.6769(2) 0.0413(8) Uani 1 1 d . .
H25 H -0.0269 0.6777 0.6436 0.050 Uiso 1 1 calc R U
C26 C 0.0969(3) 0.5497(2) 0.6611(2) 0.0324(6) Uani 1 1 d . .
H26 H 0.0151 0.4965 0.6178 0.039 Uiso 1 1 calc R U
C27 C -0.1862(3) 0.1154(2) 0.49483(19) 0.0368(7) Uani 1 1 d . .
H27A H -0.1517 0.0749 0.4390 0.044 Uiso 1 1 calc R U
H27B H -0.2938 0.0842 0.4854 0.044 Uiso 1 1 calc R U
C28 C -0.1940(3) 0.2314(2) 0.49120(19) 0.0355(7) Uani 1 1 d . .
H28A H -0.0852 0.2651 0.5079 0.043 Uiso 1 1 calc R U
H28B H -0.2498 0.2325 0.4231 0.043 Uiso 1 1 calc R U
C29 C -0.2753(3) 0.2993(2) 0.55881(19) 0.0303(6) Uani 1 1 d . .
H29A H -0.3813 0.2626 0.5450 0.036 Uiso 1 1 calc R U
H29B H -0.2903 0.3690 0.5423 0.036 Uiso 1 1 calc R U
C30 C -0.0679(3) 0.0650(2) 0.7876(2) 0.0330(6) Uani 1 1 d . .
C31 C -0.3482(3) 0.1113(2) 0.6722(2) 0.0280(6) Uani 1 1 d . .
C32 C -0.1650(3) 0.2481(2) 0.8519(2) 0.0274(6) Uani 1 1 d . .

loop_
_atom_site_aniso_label
_atom_site_aniso_U_11
_atom_site_aniso_U_22
_atom_site_aniso_U_33
_atom_site_aniso_U_23
_atom_site_aniso_U_13
_atom_site_aniso_U_12
Pd1 0.01313(9) 0.02069(10) 0.01943(10) 0.00572(7) 0.00362(7) -0.00070(7)
Fe1 0.01725(18) 0.02203(19) 0.02511(19) 0.00683(15) 0.00760(14) -0.00036(14)
P1 0.0160(3) 0.0199(3) 0.0180(3) 0.0044(2) 0.0037(2) 0.0015(2)
P2 0.0155(3) 0.0210(3) 0.0208(3) 0.0060(3) 0.0051(2) -0.0006(2)
S1 0.0216(3) 0.0240(3) 0.0294(3) -0.0024(3) 0.0083(3) 0.0002(3)
S2 0.0171(3) 0.0222(3) 0.0254(3) 0.0056(2) 0.0064(2) 0.0026(2)
O1 0.0562(15) 0.0485(14) 0.0686(16) 0.0359(13) 0.0147(13) 0.0135(12)
O2 0.0235(10) 0.0445(13) 0.0493(13) 0.0084(10) 0.0051(9) -0.0092(9)
O3 0.0348(11) 0.0522(13) 0.0287(11) 0.0048(10) 0.0146(9) 0.0016(10)
C1 0.0158(12) 0.0270(13) 0.0175(12) 0.0015(10) 0.0031(9) 0.0017(10)
C2 0.0258(14) 0.0279(14) 0.0286(14) 0.0023(11) 0.0081(11) -0.0003(11)
C3 0.0351(16) 0.0385(17) 0.0328(16) -0.0071(13) 0.0128(13) 0.0033(13)
C4 0.0375(17) 0.060(2) 0.0230(14) 0.0044(14) 0.0147(13) 0.0097(15)
C5 0.0415(18) 0.059(2) 0.0323(16) 0.0258(15) 0.0175(14) 0.0166(15)
C6 0.0338(15) 0.0328(15) 0.0294(14) 0.0123(12) 0.0115(12) 0.0101(12)
C7 0.0203(12) 0.0231(13) 0.0248(13) 0.0092(10) 0.0101(10) 0.0028(10)
C8 0.0278(14) 0.0309(15) 0.0252(14) 0.0086(11) 0.0054(11) 0.0055(12)
C9 0.0260(15) 0.0431(17) 0.0387(16) 0.0206(14) 0.0059(12) 0.0106(13)
C10 0.0388(17) 0.0308(16) 0.0499(18) 0.0195(14) 0.0200(14) 0.0175(13)
C11 0.0435(17) 0.0245(15) 0.0355(16) 0.0049(12) 0.0135(13) 0.0063(13)
C12 0.0243(13) 0.0253(14) 0.0285(14) 0.0061(11) 0.0046(11) 0.0011(11)
C13 0.0169(12) 0.0234(13) 0.0221(12) 0.0059(10) 0.0033(10) -0.0005(10)
C14 0.0154(12) 0.0230(13) 0.0269(13) 0.0060(10) 0.0049(10) -0.0005(10)
C15 0.0143(11) 0.0271(13) 0.0211(12) 0.0060(10) 0.0045(9) 0.0027(10)
C16 0.0211(13) 0.0274(14) 0.0301(14) 0.0080(11) 0.0062(11) 0.0026(11)
C17 0.0293(15) 0.0309(15) 0.0305(15) 0.0001(12) 0.0042(12) 0.0065(12)
C18 0.0231(14) 0.0472(18) 0.0224(13) 0.0068(12) 0.0061(11) 0.0061(12)
C19 0.0252(14) 0.0416(17) 0.0262(14) 0.0134(12) 0.0090(11) -0.0003(12)
C20 0.0206(13) 0.0274(14) 0.0260(13) 0.0056(11) 0.0052(10) -0.0014(11)
C21 0.0251(13) 0.0230(13) 0.0226(13) 0.0053(10) 0.0103(10) 0.0016(10)
C22 0.0422(17) 0.0274(15) 0.0277(14) 0.0083(12) -0.0035(12) -0.0012(13)
C23 0.071(2) 0.0255(16) 0.0284(16) 0.0054(12) 0.0030(15) -0.0060(15)
C24 0.071(2) 0.0241(15) 0.0480(19) 0.0120(14) 0.0377(18) 0.0127(15)
C25 0.0323(16) 0.0393(18) 0.067(2) 0.0265(16) 0.0271(16) 0.0136(14)
C26 0.0241(14) 0.0272(15) 0.0512(18) 0.0154(13) 0.0152(13) 0.0031(11)
C27 0.0274(15) 0.0481(19) 0.0232(14) -0.0091(13) 0.0061(11) -0.0016(13)
C28 0.0267(14) 0.0542(19) 0.0207(13) 0.0085(13) 0.0013(11) -0.0038(13)
C29 0.0197(13) 0.0389(16) 0.0303(14) 0.0150(12) -0.0002(11) 0.0012(12)
C30 0.0280(15) 0.0336(16) 0.0401(16) 0.0135(13) 0.0115(12) -0.0010(12)
C31 0.0259(14) 0.0250(14) 0.0353(15) 0.0073(11) 0.0135(12) 0.0022(11)
C32 0.0189(13) 0.0344(15) 0.0310(15) 0.0124(12) 0.0078(11) -0.0002(11)

loop_
_atom_type_symbol
_atom_type_description
_atom_type_scat_dispersion_real
_atom_type_scat_dispersion_imag
_atom_type_scat_source
C C 0.0033 0.0016 'International Tables Vol C Tables 4.2.6.8 and 6.1.1.4'
H H 0.0000 0.0000 'International Tables Vol C Tables 4.2.6.8 and 6.1.1.4'
O O 0.0106 0.0060 'International Tables Vol C Tables 4.2.6.8 and 6.1.1.4'
P P 0.1023 0.0942 'International Tables Vol C Tables 4.2.6.8 and 6.1.1.4'
S S 0.1246 0.1234 'International Tables Vol C Tables 4.2.6.8 and 6.1.1.4'
Fe Fe 0.3463 0.8444 'International Tables Vol C Tables 4.2.6.8 and 6.1.1.4'
Pd Pd -0.9988 1.0072 'International Tables Vol C Tables 4.2.6.8 and 6.1.1.4'

loop_
_exptl_crystal_face_index_h
_exptl_crystal_face_index_k
_exptl_crystal_face_index_l
_exptl_crystal_face_perp_dist
0.00 1.00 1.00 0.1340
0.00 -1.00 -1.00 0.1620
-1.00 0.00 1.00 0.0550
1.00 0.00 -1.00 0.1100
0.00 1.00 -1.00 0.0290
0.00 -1.00 1.00 0.0200

loop_
_geom_angle_atom_site_label_1
_geom_angle_atom_site_label_2
_geom_angle_atom_site_label_3
_geom_angle
P1 Pd1 P2 87.56(2)
P1 Pd1 S2 135.21(2)
P2 Pd1 S2 115.69(2)
P1 Pd1 Fe1 104.17(2)
P2 Pd1 Fe1 168.159(19)
S2 Pd1 Fe1 54.459(18)
P1 Pd1 S1 118.84(2)
P2 Pd1 S1 122.49(2)
S2 Pd1 S1 81.80(2)
Fe1 Pd1 S1 53.194(17)
C31 Fe1 C30 100.43(12)
C31 Fe1 C32 102.67(12)
C30 Fe1 C32 91.50(13)
C31 Fe1 S2 97.25(9)
C30 Fe1 S2 162.23(9)
C32 Fe1 S2 86.32(9)
C31 Fe1 S1 94.23(9)
C30 Fe1 S1 86.07(9)
C32 Fe1 S1 163.08(8)
S2 Fe1 S1 90.90(3)
C31 Fe1 Pd1 145.23(9)
C30 Fe1 Pd1 104.12(9)
C32 Fe1 Pd1 100.92(8)
S2 Fe1 Pd1 59.192(18)
S1 Fe1 Pd1 63.666(19)
C1 P1 C7 104.60(11)
C1 P1 C13 105.00(11)
C7 P1 C13 100.94(11)
C1 P1 Pd1 118.00(8)
C7 P1 Pd1 120.14(8)
C13 P1 Pd1 105.88(8)
C21 P2 C15 104.42(11)
C21 P2 C14 104.87(11)
C15 P2 C14 104.65(11)
C21 P2 Pd1 116.48(8)
C15 P2 Pd1 119.44(8)
C14 P2 Pd1 105.50(8)
C27 S1 Fe1 109.08(9)
C27 S1 Pd1 110.46(10)
Fe1 S1 Pd1 63.140(18)
C29 S2 Fe1 110.43(9)
C29 S2 Pd1 112.42(9)
Fe1 S2 Pd1 66.349(19)
C2 C1 C6 118.7(2)
C2 C1 P1 119.7(2)
C6 C1 P1 121.15(19)
C3 C2 C1 120.7(3)
C3 C2 H2 119.6
C1 C2 H2 119.6
C4 C3 C2 120.3(3)
C4 C3 H3 119.9
C2 C3 H3 119.9
C5 C4 C3 119.6(3)
C5 C4 H4 120.2
C3 C4 H4 120.2
C4 C5 C6 120.6(3)
C4 C5 H5 119.7
C6 C5 H5 119.7
C1 C6 C5 120.1(3)
C1 C6 H6 120.0
C5 C6 H6 120.0
C8 C7 C12 119.0(2)
C8 C7 P1 121.69(19)
C12 C7 P1 119.18(19)
C9 C8 C7 120.7(3)
C9 C8 H8 119.6
C7 C8 H8 119.6
C10 C9 C8 119.9(3)
C10 C9 H9 120.0
C8 C9 H9 120.0
C9 C10 C11 120.3(3)
C9 C10 H10 119.9
C11 C10 H10 119.9
C10 C11 C12 120.3(3)
C10 C11 H11 119.9
C12 C11 H11 119.9
C11 C12 C7 119.8(2)
C11 C12 H12 120.1
C7 C12 H12 120.1
C14 C13 P1 107.96(16)
C14 C13 H13A 110.1
P1 C13 H13A 110.1
C14 C13 H13B 110.1
P1 C13 H13B 110.1
H13A C13 H13B 108.4
C13 C14 P2 108.74(16)
C13 C14 H14A 109.9
P2 C14 H14A 109.9
C13 C14 H14B 109.9
P2 C14 H14B 109.9
H14A C14 H14B 108.3
C16 C15 C20 118.9(2)
C16 C15 P2 118.21(19)
C20 C15 P2 122.92(19)
C17 C16 C15 120.4(3)
C17 C16 H16 119.8
C15 C16 H16 119.8
C18 C17 C16 120.5(3)
C18 C17 H17 119.8
C16 C17 H17 119.8
C17 C18 C19 119.8(3)
C17 C18 H18 120.1
C19 C18 H18 120.1
C18 C19 C20 120.0(3)
C18 C19 H19 120.0
C20 C19 H19 120.0
C19 C20 C15 120.4(2)
C19 C20 H20 119.8
C15 C20 H20 119.8
C22 C21 C26 118.3(2)
C22 C21 P2 123.8(2)
C26 C21 P2 117.88(19)
C23 C22 C21 120.4(3)
C23 C22 H22 119.8
C21 C22 H22 119.8
C24 C23 C22 120.6(3)
C24 C23 H23 119.7
C22 C23 H23 119.7
C23 C24 C25 119.6(3)
C23 C24 H24 120.2
C25 C24 H24 120.2
C24 C25 C26 120.5(3)
C24 C25 H25 119.8
C26 C25 H25 119.8
C25 C26 C21 120.6(3)
C25 C26 H26 119.7
C21 C26 H26 119.7
C28 C27 S1 115.57(18)
C28 C27 H27A 108.4
S1 C27 H27A 108.4
C28 C27 H27B 108.4
S1 C27 H27B 108.4
H27A C27 H27B 107.4
C29 C28 C27 115.0(2)
C29 C28 H28A 108.5
C27 C28 H28A 108.5
C29 C28 H28B 108.5
C27 C28 H28B 108.5
H28A C28 H28B 107.5
C28 C29 S2 116.41(18)
C28 C29 H29A 108.2
S2 C29 H29A 108.2
C28 C29 H29B 108.2
S2 C29 H29B 108.2
H29A C29 H29B 107.3
O1 C30 Fe1 179.2(3)
O2 C31 Fe1 174.8(3)
O3 C32 Fe1 179.9(3)

loop_
_geom_bond_atom_site_label_1
_geom_bond_atom_site_label_2
_geom_bond_distance
Pd1 P1 2.2487(6)
Pd1 P2 2.2710(7)
Pd1 S2 2.4016(6)
Pd1 Fe1 2.5613(4)
Pd1 S1 2.5731(7)
Fe1 C31 1.792(3)
Fe1 C30 1.796(3)
Fe1 C32 1.798(3)
Fe1 S2 2.2752(7)
Fe1 S1 2.2987(7)
P1 C1 1.827(2)
P1 C7 1.831(3)
P1 C13 1.851(2)
P2 C21 1.824(3)
P2 C15 1.830(2)
P2 C14 1.835(2)
S1 C27 1.819(3)
S2 C29 1.821(3)
O1 C30 1.142(3)
O2 C31 1.142(3)
O3 C32 1.147(3)
C1 C2 1.389(4)
C1 C6 1.391(4)
C2 C3 1.384(4)
C2 H2 0.9500
C3 C4 1.378(4)
C3 H3 0.9500
C4 C5 1.377(4)
C4 H4 0.9500
C5 C6 1.391(4)
C5 H5 0.9500
C6 H6 0.9500
C7 C8 1.392(3)
C7 C12 1.394(3)
C8 C9 1.381(4)
C8 H8 0.9500
C9 C10 1.375(4)
C9 H9 0.9500
C10 C11 1.379(4)
C10 H10 0.9500
C11 C12 1.392(4)
C11 H11 0.9500
C12 H12 0.9500
C13 C14 1.530(3)
C13 H13A 0.9900
C13 H13B 0.9900
C14 H14A 0.9900
C14 H14B 0.9900
C15 C16 1.393(3)
C15 C20 1.395(3)
C16 C17 1.390(4)
C16 H16 0.9500
C17 C18 1.378(4)
C17 H17 0.9500
C18 C19 1.390(4)
C18 H18 0.9500
C19 C20 1.392(4)
C19 H19 0.9500
C20 H20 0.9500
C21 C22 1.395(4)
C21 C26 1.398(4)
C22 C23 1.385(4)
C22 H22 0.9500
C23 C24 1.377(5)
C23 H23 0.9500
C24 C25 1.379(4)
C24 H24 0.9500
C25 C26 1.381(4)
C25 H25 0.9500
C26 H26 0.9500
C27 C28 1.512(4)
C27 H27A 0.9900
C27 H27B 0.9900
C28 C29 1.511(4)
C28 H28A 0.9900
C28 H28B 0.9900
C29 H29A 0.9900
C29 H29B 0.9900
